data_7223790
loop_
_publ_author_name
'Slabbert, C.'
'Rademeyer, M.'

_publ_section_title
;
 Structures and trends of one-dimensional halide-bridged polymers of
 five-coordinate cadmium(ii) and mercury(ii) with benzopyridine and
 -pyrazine-type N-donor ligands
;
_journal_issue 47
_journal_name_full CrystEngComm
_journal_page_first 9070
_journal_paper_doi 10.1039/C5CE01333J
_journal_volume 17
_journal_year 2015
_chemical_formula_moiety 'C13 H9 Cl2 Hg N'
_chemical_formula_sum 'C13 H9 Cl2 Hg N'
_chemical_formula_weight 450.70
_chemical_name_systematic
;
catena-(bis(m2-chloro)-(acridine)-mercury)
;
_space_group_crystal_system monoclinic
_space_group_IT_number 15
_space_group_name_Hall '-C 2yc'
_space_group_name_H-M_alt 'C 1 2/c 1'
_symmetry_space_group_name_Hall '-C 2yc'
_symmetry_space_group_name_H-M 'C 1 2/c 1'
_atom_sites_solution_hydrogens geom
_atom_sites_solution_primary direct
_atom_sites_solution_secondary difmap
_audit_creation_method SHELXL-2013
_audit_update_record
;
2015-10-13 deposited with the CCDC.
2015-10-19 downloaded from the CCDC.
;
_cell_angle_alpha 90
_cell_angle_beta 111.792(2)
_cell_angle_gamma 90
_cell_formula_units_Z 4
_cell_length_a 17.8278(6)
_cell_length_b 10.0406(4)
_cell_length_c 7.1913(2)
_cell_measurement_reflns_used 5739
_cell_measurement_temperature 293(2)
_cell_measurement_theta_max 32.03
_cell_measurement_theta_min 1.00
_cell_volume 1195.27(7)
_computing_cell_refinement 'HKL Scalepack (Otwinowski & Minor 1997)'
_computing_data_collection 'Collect (Nonius B.V. 1998)'
_computing_data_reduction
;
 HKL Denzo and Scalepack (Otwinowski & Minor 1997)
;
_computing_molecular_graphics
;
 ORTEP-3 for Windows (Farrugia, 1997), POV-RAY (Cason, 2004),
 Mercury (Macrae <i>et al</i>., 2008)
;
_computing_publication_material 'SHELXL-2014, PLATON (Spek, 2009)'
_computing_structure_refinement 'SHELXTL, SHELXL-2014/7 (Sheldrick, 2015)'
_computing_structure_solution 'SIR-92 (Altomare et al. 1994)'
_diffrn_ambient_temperature 293(2)
_diffrn_measured_fraction_theta_full 1.000
_diffrn_measured_fraction_theta_max 0.994
_diffrn_measurement_device_type 'Nonius Kappa CCD'
_diffrn_measurement_method 'Thin slice \w and \f scans'
_diffrn_radiation_source 'fine-focus sealed tube'
_diffrn_radiation_type MoK\a
_diffrn_radiation_wavelength 0.71073
_diffrn_reflns_av_R_equivalents 0.0981
_diffrn_reflns_av_unetI/netI 0.0733
_diffrn_reflns_laue_measured_fraction_full 1.000
_diffrn_reflns_laue_measured_fraction_max 0.994
_diffrn_reflns_limit_h_max 26
_diffrn_reflns_limit_h_min -23
_diffrn_reflns_limit_k_max 14
_diffrn_reflns_limit_k_min -13
_diffrn_reflns_limit_l_max 10
_diffrn_reflns_limit_l_min -10
_diffrn_reflns_number 6508
_diffrn_reflns_point_group_measured_fraction_full 1.000
_diffrn_reflns_point_group_measured_fraction_max 0.994
_diffrn_reflns_theta_full 25.242
_diffrn_reflns_theta_max 32.036
_diffrn_reflns_theta_min 2.372
_exptl_absorpt_coefficient_mu 13.296
_exptl_absorpt_correction_T_max 0.516
_exptl_absorpt_correction_T_min 0.357
_exptl_absorpt_correction_type multi-scan
_exptl_absorpt_process_details
;
multi-scan from symmetry-related measurements 
;
_exptl_crystal_colour yellow
_exptl_crystal_density_diffrn 2.505
_exptl_crystal_density_method 'not measured'
_exptl_crystal_description needle
_exptl_crystal_F_000 832
_exptl_crystal_size_max 0.10
_exptl_crystal_size_mid 0.07
_exptl_crystal_size_min 0.02
_refine_diff_density_max 11.686
_refine_diff_density_min -5.029
_refine_diff_density_rms 0.626
_refine_ls_extinction_method none
_refine_ls_goodness_of_fit_ref 1.020
_refine_ls_hydrogen_treatment constr
_refine_ls_matrix_type full
_refine_ls_number_parameters 68
_refine_ls_number_reflns 2075
_refine_ls_number_restraints 0
_refine_ls_restrained_S_all 1.020
_refine_ls_R_factor_all 0.0869
_refine_ls_R_factor_gt 0.0745
_refine_ls_shift/su_max 0.000
_refine_ls_shift/su_mean 0.000
_refine_ls_structure_factor_coef Fsqd
_refine_ls_weighting_details 'w=1/[\s^2^(Fo^2^)+(0.1628P)^2^] where P=(Fo^2^+2Fc^2^)/3'
_refine_ls_weighting_scheme calc
_refine_ls_wR_factor_gt 0.1979
_refine_ls_wR_factor_ref 0.2099
_reflns_Friedel_coverage 0.000
_reflns_number_gt 1768
_reflns_number_total 2075
_reflns_threshold_expression 'I > 2\s(I)'
_cod_data_source_file c5ce01333j2.cif
_cod_data_source_block shelx
_cod_original_cell_volume 1195.26(7)
_cod_database_code 7223790
_shelx_space_group_comment
;
The symmetry employed for this shelxl refinement is uniquely defined
by the following loop, which should always be used as a source of
symmetry information in preference to the above space-group names.
They are only intended as comments.
;
_shelxl_version_number 2013-4

loop_
_space_group_symop_operation_xyz
'x, y, z'
'-x, y, -z+1/2'
'x+1/2, y+1/2, z'
'-x+1/2, y+1/2, -z+1/2'
'-x, -y, -z'
'x, -y, z-1/2'
'-x+1/2, -y+1/2, -z'
'x+1/2, -y+1/2, z-1/2'

loop_
_atom_site_label
_atom_site_type_symbol
_atom_site_fract_x
_atom_site_fract_y
_atom_site_fract_z
_atom_site_U_iso_or_equiv
_atom_site_adp_type
_atom_site_occupancy
_atom_site_site_symmetry_order
_atom_site_calc_flag
_atom_site_refinement_flags_posn
_atom_site_refinement_flags_adp
_atom_site_refinement_flags_occupancy
C1 C -0.0668(5) 0.3661(8) 0.1310(13) 0.0216(15) Uani 1 1 d . . .
C2 C -0.1366(6) 0.2961(10) 0.0059(14) 0.0273(18) Uani 1 1 d . . .
H1 H -0.1367 0.2035 0.0040 0.033 Uiso 1 1 calc R U .
C7 C 0.0000 0.5797(10) 0.2500 0.022(3) Uani 1 2 d S T P
H5 H 0.0000 0.6723 0.2500 0.027 Uiso 1 2 calc R U P
N1 N 0.0000 0.2986(10) 0.2500 0.0210(19) Uani 1 2 d S T P
C3 C -0.2034(6) 0.3645(10) -0.1111(15) 0.0287(19) Uani 1 1 d . . .
H2 H -0.2481 0.3171 -0.1941 0.034 Uiso 1 1 calc R U .
C4 C -0.2071(7) 0.5055(11) -0.1109(15) 0.0303(19) Uani 1 1 d . . .
H3 H -0.2539 0.5498 -0.1903 0.036 Uiso 1 1 calc R U .
C5 C -0.1404(7) 0.5756(9) 0.0089(19) 0.027(2) Uani 1 1 d . . .
H4 H -0.1425 0.6681 0.0100 0.032 Uiso 1 1 calc R U .
C6 C -0.0683(5) 0.5099(10) 0.1312(13) 0.0230(15) Uani 1 1 d . . .
Cl1 Cl -0.09441(19) -0.0728(2) -0.0006(4) 0.0299(5) Uani 1 1 d . . .
Hg1 Hg 0.0000 0.07838(4) 0.2500 0.0261(2) Uani 1 2 d S T P

loop_
_atom_site_aniso_label
_atom_site_aniso_U_11
_atom_site_aniso_U_22
_atom_site_aniso_U_33
_atom_site_aniso_U_23
_atom_site_aniso_U_13
_atom_site_aniso_U_12
C1 0.025(4) 0.015(4) 0.023(4) 0.001(3) 0.006(3) 0.000(3)
C2 0.028(4) 0.023(4) 0.025(4) -0.001(3) 0.004(3) -0.005(3)
C7 0.035(7) 0.011(6) 0.025(6) 0.000 0.016(5) 0.000
N1 0.027(5) 0.011(4) 0.024(4) 0.000 0.008(4) 0.000
C3 0.027(4) 0.026(5) 0.027(4) 0.004(3) 0.004(3) 0.000(3)
C4 0.036(5) 0.025(5) 0.029(4) 0.004(3) 0.011(4) 0.006(4)
C5 0.026(5) 0.020(5) 0.032(5) 0.003(3) 0.009(4) 0.003(3)
C6 0.022(4) 0.021(4) 0.025(4) 0.002(3) 0.008(3) 0.004(3)
Cl1 0.0340(13) 0.0259(13) 0.0288(11) -0.0048(7) 0.0104(10) -0.0057(7)
Hg1 0.0310(3) 0.0139(3) 0.0282(3) 0.000 0.0051(2) 0.000

loop_
_atom_type_symbol
_atom_type_description
_atom_type_scat_dispersion_real
_atom_type_scat_dispersion_imag
_atom_type_scat_source
C C 0.0033 0.0016 'International Tables Vol C Tables 4.2.6.8 and 6.1.1.4'
H H 0.0000 0.0000 'International Tables Vol C Tables 4.2.6.8 and 6.1.1.4'
N N 0.0061 0.0033 'International Tables Vol C Tables 4.2.6.8 and 6.1.1.4'
Cl Cl 0.1484 0.1585 'International Tables Vol C Tables 4.2.6.8 and 6.1.1.4'
Hg Hg -2.3894 9.2266 'International Tables Vol C Tables 4.2.6.8 and 6.1.1.4'

loop_
_geom_angle_atom_site_label_1
_geom_angle_atom_site_label_2
_geom_angle_atom_site_label_3
_geom_angle
_geom_angle_site_symmetry_1
_geom_angle_site_symmetry_3
N1 C1 C2 120.5(8) . .
N1 C1 C6 120.6(7) . .
C2 C1 C6 118.9(8) . .
C3 C2 C1 120.0(9) . .
C3 C2 H1 120.0 . .
C1 C2 H1 120.0 . .
C6 C7 C6 119.5(10) 2 .
C6 C7 H5 120.3 2 .
C6 C7 H5 120.3 . .
C1 N1 C1 120.3(10) . 2
C1 N1 Hg1 119.8(5) . .
C1 N1 Hg1 119.8(5) 2 .
C2 C3 C4 122.3(9) . .
C2 C3 H2 118.8 . .
C4 C3 H2 118.8 . .
C5 C4 C3 118.8(9) . .
C5 C4 H3 120.6 . .
C3 C4 H3 120.6 . .
C4 C5 C6 121.5(9) . .
C4 C5 H4 119.2 . .
C6 C5 H4 119.2 . .
C7 C6 C5 122.1(9) . .
C7 C6 C1 119.5(7) . .
C5 C6 C1 118.4(8) . .
Hg1 Cl1 Hg1 93.94(9) . 5
N1 Hg1 Cl1 127.79(6) . .
N1 Hg1 Cl1 127.79(6) . 2
Cl1 Hg1 Cl1 104.41(12) . 2
N1 Hg1 Cl1 91.12(4) . 6_556
Cl1 Hg1 Cl1 92.56(9) . 6_556
Cl1 Hg1 Cl1 86.06(9) 2 6_556
N1 Hg1 Cl1 91.12(4) . 5
Cl1 Hg1 Cl1 86.06(9) . 5
Cl1 Hg1 Cl1 92.56(9) 2 5
Cl1 Hg1 Cl1 177.75(8) 6_556 5

loop_
_geom_bond_atom_site_label_1
_geom_bond_atom_site_label_2
_geom_bond_distance
_geom_bond_site_symmetry_2
C1 N1 1.361(10) .
C1 C2 1.421(13) .
C1 C6 1.445(12) .
C2 C3 1.362(14) .
C2 H1 0.9300 .
C7 C6 1.389(11) 2
C7 C6 1.389(11) .
C7 H5 0.9300 .
N1 C1 1.361(10) 2
N1 Hg1 2.211(10) .
C3 C4 1.416(16) .
C3 H2 0.9300 .
C4 C5 1.376(16) .
C4 H3 0.9300 .
C5 C6 1.423(14) .
C5 H4 0.9300 .
Cl1 Hg1 2.476(3) .
Cl1 Hg1 2.880(3) 5
Hg1 Cl1 2.476(3) 2
Hg1 Cl1 2.880(3) 6_556
Hg1 Cl1 2.880(3) 5

loop_
_geom_hbond_atom_site_label_D
_geom_hbond_atom_site_label_H
_geom_hbond_atom_site_label_A
_geom_hbond_distance_DH
_geom_hbond_distance_HA
_geom_hbond_distance_DA
_geom_hbond_angle_DHA
C2 H1 Cl1 0.93 2.88 3.783(11) 164.8

loop_
_geom_torsion_atom_site_label_1
_geom_torsion_atom_site_label_2
_geom_torsion_atom_site_label_3
_geom_torsion_atom_site_label_4
_geom_torsion
_geom_torsion_site_symmetry_1
_geom_torsion_site_symmetry_4
N1 C1 C2 C3 179.4(8) . .
C6 C1 C2 C3 0.0(13) . .
C2 C1 N1 C1 179.8(10) . 2
C6 C1 N1 C1 -0.9(5) . 2
C2 C1 N1 Hg1 -0.2(10) . .
C6 C1 N1 Hg1 179.1(5) . .
C1 C2 C3 C4 -1.3(15) . .
C2 C3 C4 C5 1.3(13) . .
C3 C4 C5 C6 0.2(15) . .
C6 C7 C6 C5 178.9(10) 2 .
C6 C7 C6 C1 -0.9(5) 2 .
C4 C5 C6 C7 178.8(9) . .
C4 C5 C6 C1 -1.4(15) . .
N1 C1 C6 C7 1.8(10) . .
C2 C1 C6 C7 -178.9(8) . .
N1 C1 C6 C5 -178.0(9) . .
C2 C1 C6 C5 1.3(11) . .
